data_4515805
loop_
_publ_author_name
'Messinis, Antonis M.'
'Batsanov, Andrei S.'
'Wright, William R. H.'
'Howard, Judith A. K.'
'Hanton, Martin J.'
'Dyer, Philip W.'

_publ_section_title
;
 Bis(Imido) Tungsten Complexes: Efficient Precatalysts for the Homogeneous
 Dimerization of Ethylene
;
_journal_issue 12
_journal_name_full 'ACS Catalysis'
_journal_page_first 11249
_journal_paper_doi 10.1021/acscatal.8b02202
_journal_volume 8
_journal_year 2018
_chemical_formula_moiety 'C22 H14 Cl2 F18 N2 O2 W'
_chemical_formula_sum 'C22 H14 Cl2 F18 N2 O2 W'
_chemical_formula_weight 935.10
_space_group_crystal_system monoclinic
_space_group_IT_number 14
_space_group_name_Hall '-P 2ybc'
_space_group_name_H-M_alt 'P 1 21/c 1'
_atom_sites_solution_hydrogens mixed
_atom_sites_solution_primary direct
_atom_sites_solution_secondary difmap
_audit_creation_date 2017-11-08
_audit_creation_method
;
Olex2 1.2-beta
(compiled 2017.08.10 svn.r3458 for OlexSys, GUI svn.r5381)
;
_cell_angle_alpha 90
_cell_angle_beta 105.516(5)
_cell_angle_gamma 90
_cell_formula_units_Z 4
_cell_length_a 12.5254(6)
_cell_length_b 27.3985(15)
_cell_length_c 9.0867(5)
_cell_measurement_reflns_used 9790
_cell_measurement_temperature 120(2)
_cell_measurement_theta_max 32.76
_cell_measurement_theta_min 2.44
_cell_volume 3004.7(3)
_computing_cell_refinement 'SAINT v7.46A (Bruker, 2008)'
_computing_data_collection 'SMART v5.630 (Bruker, 2003)'
_computing_data_reduction 'SAINT v7.46A (Bruker, 2008)'
_computing_molecular_graphics 'Olex2 (Dolomanov et al., 2009)'
_computing_publication_material 'Olex2 (Dolomanov et al., 2009)'
_computing_structure_refinement 'ShelXL 2016/6 (Sheldrick, 2015)'
_computing_structure_solution 'SHELXS (Sheldrick, 2008)'
_diffrn_ambient_temperature 120
_diffrn_detector_area_resol_mean 5.6
_diffrn_measured_fraction_theta_full 1.000
_diffrn_measured_fraction_theta_max 0.947
_diffrn_measurement_device_type 'Bruker SMART CCD 6000 area detector'
_diffrn_measurement_method '\w scans'
_diffrn_radiation_monochromator graphite
_diffrn_radiation_type MoK\a
_diffrn_radiation_wavelength 0.71073
_diffrn_reflns_av_R_equivalents 0.0293
_diffrn_reflns_av_unetI/netI 0.0222
_diffrn_reflns_Laue_measured_fraction_full 1.000
_diffrn_reflns_Laue_measured_fraction_max 0.947
_diffrn_reflns_limit_h_max 18
_diffrn_reflns_limit_h_min -18
_diffrn_reflns_limit_k_max 40
_diffrn_reflns_limit_k_min -42
_diffrn_reflns_limit_l_max 13
_diffrn_reflns_limit_l_min -13
_diffrn_reflns_number 56012
_diffrn_reflns_point_group_measured_fraction_full 1.000
_diffrn_reflns_point_group_measured_fraction_max 0.947
_diffrn_reflns_theta_full 25.242
_diffrn_reflns_theta_max 33.125
_diffrn_reflns_theta_min 1.486
_diffrn_source 'sealed X-ray tube'
_diffrn_source_current 35.0
_diffrn_source_power 1.75
_diffrn_source_target Mo
_diffrn_source_voltage 50.0
_diffrn_standards_number 0
_exptl_absorpt_coefficient_mu 4.160
_exptl_absorpt_correction_T_max 0.4874
_exptl_absorpt_correction_T_min 0.4073
_exptl_absorpt_correction_type integration
_exptl_absorpt_process_details
;
 SADABS-2009/1 (Bruker,2010) was used for absorption correction. 
 wR2(int) was 0.0697 before and 0.0457 after correction. The Ratio 
 of minimum to maximum transmission is 0.8357. The \l/2 correction 
 factor is 0.0015.
;
_exptl_crystal_colour yellow
_exptl_crystal_colour_primary yellow
_exptl_crystal_density_diffrn 2.067
_exptl_crystal_description block
_exptl_crystal_F_000 1784
_exptl_crystal_size_max 0.24
_exptl_crystal_size_mid 0.22
_exptl_crystal_size_min 0.21
_refine_diff_density_max 1.065
_refine_diff_density_min -0.658
_refine_diff_density_rms 0.089
_refine_ls_extinction_method none
_refine_ls_goodness_of_fit_ref 1.119
_refine_ls_hydrogen_treatment mixed
_refine_ls_matrix_type full
_refine_ls_number_parameters 475
_refine_ls_number_reflns 10835
_refine_ls_number_restraints 51
_refine_ls_restrained_S_all 1.128
_refine_ls_R_factor_all 0.0265
_refine_ls_R_factor_gt 0.0228
_refine_ls_shift/su_max 0.005
_refine_ls_shift/su_mean 0.000
_refine_ls_structure_factor_coef Fsqd
_refine_ls_weighting_details 'w=1/[\s^2^(Fo^2^)+(0.0130P)^2^+2.9820P] where P=(Fo^2^+2Fc^2^)/3'
_refine_ls_weighting_scheme calc
_refine_ls_wR_factor_gt 0.0482
_refine_ls_wR_factor_ref 0.0493
_reflns_Friedel_coverage 0.000
_reflns_number_gt 9928
_reflns_number_total 10835
_reflns_threshold_expression 'I > 2\s(I)'
_cod_data_source_file W-bisimido.cif
_cod_data_source_block 9_12srv094
_cod_database_code 4515805
_shelx_shelxl_version_number 2016/6
_shelx_space_group_comment
;
The symmetry employed for this shelxl refinement is uniquely defined
by the following loop, which should always be used as a source of
symmetry information in preference to the above space-group names.
They are only intended as comments.
;
_shelx_estimated_absorpt_t_max 0.475
_shelx_estimated_absorpt_t_min 0.435
_olex2_refinement_description
;
1. Fixed Uiso
 At 1.2 times of:
  All C(H) groups, All C(H,H) groups
2. Restrained distances
 F13A-C21 \\sim F13C-C21 \\sim F14B-C21 \\sim F15A-C21 \\sim F15C-C21 \\sim
F13B-C21 \\sim F14A-C21 ~
 F14C-C21 \\sim F15B-C21
 with sigma of 0.02
 F5B-C18B \\sim F6B-C18B \\sim F4B-C18B \\sim F6A-C18A \\sim F5A-C18A \\sim
F4A-C18A
 with sigma of 0.01
3. Uiso/Uaniso restraints and constraints
Uanis(F15A) = Uanis(F15B)
Uanis(F13B) = Uanis(F13A)
Uanis(F14B) = Uanis(F14A)
4. Others
 Uiso(H1A)=Uiso(H1B)=Uiso(H1C)=FVAR(1)
 Uiso(H4A)=Uiso(H4B)=Uiso(H4C)=FVAR(2)
 Fixed Sof: F4A(0.5) F5A(0.5) F6A(0.5) F4B(0.5) F5B(0.5) F6B(0.5) F13A(0.15)
 F14A(0.15) F15A(0.15) F13B(0.6) F14B(0.6) F15B(0.6) F13C(0.25) F14C(0.25)
 F15C(0.25) C18A(0.5) C18B(0.5)
5.a Rotating group:
 C1(H1A,H1B,H1C), C4(H4A,H4B,H4C)
5.b Secondary CH2 refined with riding coordinates:
 C2(H2A,H2B), C3(H3A,H3B)
5.c Aromatic/amide H refined with riding coordinates:
 C7(H7), C9(H9), C13(H13), C15(H15)
;

loop_
_space_group_symop_operation_xyz
'x, y, z'
'-x, y+1/2, -z+1/2'
'-x, -y, -z'
'x, -y-1/2, z-1/2'

loop_
_atom_site_label
_atom_site_type_symbol
_atom_site_fract_x
_atom_site_fract_y
_atom_site_fract_z
_atom_site_U_iso_or_equiv
_atom_site_adp_type
_atom_site_occupancy
_atom_site_site_symmetry_order
_atom_site_calc_flag
_atom_site_refinement_flags_posn
_atom_site_refinement_flags_occupancy
_atom_site_disorder_assembly
_atom_site_disorder_group
W W 0.71112(2) 0.43026(2) 0.85469(2) 0.01700(2) Uani 1 1 d . . . .
Cl1 Cl 0.80999(4) 0.48442(2) 0.73930(6) 0.02504(9) Uani 1 1 d . . . .
Cl2 Cl 0.60711(4) 0.41164(2) 1.02885(5) 0.02190(8) Uani 1 1 d . . . .
F1 F 0.98953(12) 0.40790(5) 0.72414(18) 0.0387(3) Uani 1 1 d . . . .
F2 F 1.02958(13) 0.42006(5) 0.96557(19) 0.0407(3) Uani 1 1 d . . . .
F3 F 1.14023(11) 0.37919(5) 0.8685(2) 0.0437(4) Uani 1 1 d . . . .
F4A F 1.0349(9) 0.1888(3) 0.7614(5) 0.095(2) Uani 0.5 1 d D P A 1
F5A F 1.0193(6) 0.1712(2) 0.9774(11) 0.091(3) Uani 0.5 1 d D P A 1
F6A F 1.1537(3) 0.21138(19) 0.9550(12) 0.088(2) Uani 0.5 1 d D P A 1
F4B F 1.0891(10) 0.1877(3) 1.0065(7) 0.112(3) Uani 0.5 1 d D P B 2
F5B F 1.1227(7) 0.2099(2) 0.8058(14) 0.107(3) Uani 0.5 1 d D P B 2
F6B F 0.9798(4) 0.17100(19) 0.8003(11) 0.091(3) Uani 0.5 1 d D P B 2
F7 F 0.68116(13) 0.24193(5) 0.9582(2) 0.0415(4) Uani 1 1 d . . . .
F8 F 0.62894(10) 0.30827(5) 0.83471(17) 0.0331(3) Uani 1 1 d . . . .
F9 F 0.70589(13) 0.31020(5) 1.07728(16) 0.0342(3) Uani 1 1 d . . . .
F10 F 0.78826(10) 0.36268(6) 0.58083(14) 0.0327(3) Uani 1 1 d . . . .
F11 F 0.74989(11) 0.35941(5) 0.33724(14) 0.0277(3) Uani 1 1 d . . . .
F12 F 0.73337(12) 0.42762(5) 0.44628(17) 0.0325(3) Uani 1 1 d . . . .
F13A F 0.2579(11) 0.2940(10) 0.176(2) 0.0753(15) Uani 0.15 1 d D P C 3
F14A F 0.3608(18) 0.3194(5) 0.0461(12) 0.0594(11) Uani 0.15 1 d D P C 3
F15A F 0.4048(16) 0.2529(5) 0.181(2) 0.0705(13) Uani 0.15 1 d D P C 3
F13B F 0.4249(4) 0.2861(2) 0.0837(5) 0.0753(15) Uani 0.6 1 d D P C 1
F14B F 0.3338(5) 0.25519(13) 0.2321(4) 0.0594(11) Uani 0.6 1 d D P C 1
F15B F 0.2744(4) 0.31840(16) 0.1063(5) 0.0705(13) Uani 0.6 1 d D P C 1
F13C F 0.2942(10) 0.2680(4) 0.2159(14) 0.063(3) Uiso 0.25 1 d D P C 2
F14C F 0.3119(10) 0.3253(4) 0.0648(12) 0.066(3) Uiso 0.25 1 d D P C 2
F15C F 0.4274(7) 0.2675(3) 0.1260(11) 0.0414(19) Uiso 0.25 1 d D P C 2
F16 F 0.27215(12) 0.38007(8) 0.6134(2) 0.0533(5) Uani 1 1 d . . . .
F17 F 0.39866(12) 0.43273(5) 0.70578(19) 0.0390(3) Uani 1 1 d . . . .
F18 F 0.41397(14) 0.35978(6) 0.79381(17) 0.0429(4) Uani 1 1 d . . . .
O1 O 0.80476(12) 0.47492(5) 1.06247(16) 0.0235(3) Uani 1 1 d . . . .
O2 O 0.61708(12) 0.50280(5) 0.86036(16) 0.0223(3) Uani 1 1 d . . . .
N1 N 0.80835(13) 0.38174(6) 0.89915(18) 0.0189(3) Uani 1 1 d . . . .
N2 N 0.61419(13) 0.40913(6) 0.68746(18) 0.0188(3) Uani 1 1 d . . . .
C1 C 0.88577(18) 0.45425(8) 1.1918(2) 0.0287(4) Uani 1 1 d . . . .
H1A H 0.848623 0.443016 1.267785 0.043(5) Uiso 1 1 d GR . . .
H1B H 0.940879 0.479137 1.237452 0.043(5) Uiso 1 1 d GR . . .
H1C H 0.922683 0.426622 1.157621 0.043(5) Uiso 1 1 d GR . . .
C2 C 0.74046(18) 0.51286(7) 1.1079(2) 0.0269(4) Uani 1 1 d . . . .
H2A H 0.789754 0.535847 1.178811 0.032 Uiso 1 1 calc R . . .
H2B H 0.687955 0.498563 1.160296 0.032 Uiso 1 1 calc R . . .
C3 C 0.67849(19) 0.53899(7) 0.9657(2) 0.0270(4) Uani 1 1 d . . . .
H3A H 0.627115 0.563222 0.990054 0.032 Uiso 1 1 calc R . . .
H3B H 0.730931 0.556356 0.919610 0.032 Uiso 1 1 calc R . . .
C4 C 0.55559(19) 0.52563(8) 0.7200(3) 0.0295(4) Uani 1 1 d . . . .
H4A H 0.607205 0.541602 0.671070 0.035(4) Uiso 1 1 d GR . . .
H4B H 0.504856 0.549984 0.742404 0.035(4) Uiso 1 1 d GR . . .
H4C H 0.513020 0.500779 0.651131 0.035(4) Uiso 1 1 d GR . . .
C5 C 0.86719(15) 0.33932(6) 0.8988(2) 0.0184(3) Uani 1 1 d . . . .
C6 C 0.97515(15) 0.33995(7) 0.8787(2) 0.0218(3) Uani 1 1 d . . . .
C7 C 1.03179(17) 0.29681(8) 0.8724(3) 0.0275(4) Uani 1 1 d . . . .
H7 H 1.103512 0.297831 0.855905 0.033 Uiso 1 1 calc R . . .
C8 C 0.98455(18) 0.25240(8) 0.8901(3) 0.0291(4) Uani 1 1 d . . . .
C9 C 0.88039(17) 0.25067(7) 0.9141(3) 0.0256(4) Uani 1 1 d . . . .
H9 H 0.848780 0.220070 0.927967 0.031 Uiso 1 1 calc R . . .
C10 C 0.82152(15) 0.29331(7) 0.9181(2) 0.0203(3) Uani 1 1 d . . . .
C11 C 0.55284(15) 0.38294(6) 0.5639(2) 0.0187(3) Uani 1 1 d . . . .
C12 C 0.59975(15) 0.36735(7) 0.4465(2) 0.0192(3) Uani 1 1 d . . . .
C13 C 0.53893(17) 0.34062(7) 0.3226(2) 0.0230(4) Uani 1 1 d . . . .
H13 H 0.571773 0.331143 0.244108 0.028 Uiso 1 1 calc R . . .
C14 C 0.43059(18) 0.32778(8) 0.3133(2) 0.0264(4) Uani 1 1 d . . . .
C15 C 0.38164(17) 0.34311(8) 0.4258(2) 0.0274(4) Uani 1 1 d . . . .
H15 H 0.306845 0.334611 0.418325 0.033 Uiso 1 1 calc R . . .
C16 C 0.44049(16) 0.37061(7) 0.5486(2) 0.0231(4) Uani 1 1 d . . . .
C17 C 1.03224(17) 0.38690(8) 0.8593(3) 0.0289(4) Uani 1 1 d . . . .
C18A C 1.0486(4) 0.2060(2) 0.9017(6) 0.0300(13) Uiso 0.5 1 d D P A 1
C18B C 1.0433(4) 0.2055(2) 0.8683(6) 0.0338(14) Uiso 0.5 1 d D P B 2
C19 C 0.70913(17) 0.28885(7) 0.9462(3) 0.0254(4) Uani 1 1 d . . . .
C20 C 0.71765(16) 0.37933(7) 0.4532(2) 0.0220(3) Uani 1 1 d . . . .
C21 C 0.3661(2) 0.29759(10) 0.1820(3) 0.0392(6) Uani 1 1 d D . . .
C22 C 0.38216(18) 0.38564(9) 0.6660(3) 0.0315(5) Uani 1 1 d . . . .

loop_
_atom_site_aniso_label
_atom_site_aniso_U_11
_atom_site_aniso_U_22
_atom_site_aniso_U_33
_atom_site_aniso_U_23
_atom_site_aniso_U_13
_atom_site_aniso_U_12
W 0.01640(3) 0.01499(3) 0.01941(3) -0.00152(2) 0.00442(2) -0.00075(2)
Cl1 0.0270(2) 0.01984(19) 0.0308(2) 0.00026(17) 0.01199(18) -0.00402(16)
Cl2 0.0240(2) 0.02103(19) 0.0223(2) 0.00014(15) 0.00896(16) -0.00020(15)
F1 0.0362(8) 0.0326(7) 0.0484(9) 0.0117(6) 0.0134(7) -0.0037(6)
F2 0.0377(8) 0.0305(7) 0.0565(10) -0.0150(6) 0.0172(7) -0.0140(6)
F3 0.0188(6) 0.0353(7) 0.0789(12) 0.0022(7) 0.0163(7) -0.0030(5)
F4A 0.158(7) 0.073(4) 0.041(2) -0.018(2) 0.002(4) 0.073(4)
F5A 0.102(5) 0.043(3) 0.163(8) 0.054(4) 0.094(6) 0.044(3)
F6A 0.0292(19) 0.043(3) 0.177(7) -0.030(4) -0.001(3) 0.0193(17)
F4B 0.158(8) 0.101(7) 0.067(3) 0.023(4) 0.009(5) 0.101(6)
F5B 0.093(4) 0.045(3) 0.229(9) 0.018(4) 0.121(6) 0.029(3)
F6B 0.048(3) 0.038(2) 0.184(9) -0.045(4) 0.025(3) 0.0070(18)
F7 0.0391(8) 0.0172(6) 0.0776(11) -0.0038(6) 0.0320(8) -0.0060(5)
F8 0.0187(6) 0.0346(7) 0.0440(8) -0.0028(6) 0.0048(5) -0.0012(5)
F9 0.0453(8) 0.0273(6) 0.0377(7) -0.0026(5) 0.0246(6) -0.0001(6)
F10 0.0208(6) 0.0551(9) 0.0208(6) 0.0003(6) 0.0028(5) 0.0075(6)
F11 0.0273(6) 0.0362(7) 0.0216(6) -0.0029(5) 0.0098(5) 0.0042(5)
F12 0.0358(7) 0.0277(6) 0.0395(7) -0.0060(5) 0.0194(6) -0.0086(5)
F13A 0.075(3) 0.115(4) 0.045(2) -0.053(2) 0.0313(19) -0.053(3)
F14A 0.078(3) 0.0328(15) 0.0522(19) -0.0138(14) -0.009(2) -0.0212(18)
F15A 0.057(2) 0.079(3) 0.046(2) -0.0170(18) -0.0386(19) 0.000(2)
F13B 0.075(3) 0.115(4) 0.045(2) -0.053(2) 0.0313(19) -0.053(3)
F14B 0.078(3) 0.0328(15) 0.0522(19) -0.0138(14) -0.009(2) -0.0212(18)
F15B 0.057(2) 0.079(3) 0.046(2) -0.0170(18) -0.0386(19) 0.000(2)
F16 0.0194(7) 0.0890(14) 0.0538(10) -0.0302(9) 0.0138(7) -0.0124(7)
F17 0.0326(7) 0.0388(8) 0.0500(9) -0.0150(6) 0.0185(7) 0.0008(6)
F18 0.0493(9) 0.0521(9) 0.0334(7) -0.0026(7) 0.0215(7) -0.0095(7)
O1 0.0235(7) 0.0224(6) 0.0226(7) -0.0044(5) 0.0026(5) -0.0001(5)
O2 0.0251(7) 0.0168(6) 0.0240(7) -0.0007(5) 0.0049(5) 0.0032(5)
N1 0.0174(7) 0.0173(7) 0.0215(7) -0.0014(5) 0.0046(6) -0.0026(5)
N2 0.0184(7) 0.0185(7) 0.0202(7) 0.0000(5) 0.0065(6) -0.0008(5)
C1 0.0249(10) 0.0346(11) 0.0240(9) -0.0003(8) 0.0022(8) -0.0006(8)
C2 0.0302(10) 0.0215(9) 0.0280(10) -0.0074(7) 0.0058(8) -0.0014(7)
C3 0.0317(10) 0.0172(8) 0.0307(10) -0.0057(7) 0.0061(8) -0.0003(7)
C4 0.0339(11) 0.0246(9) 0.0278(10) 0.0044(8) 0.0043(8) 0.0069(8)
C5 0.0169(8) 0.0172(7) 0.0199(8) -0.0015(6) 0.0028(6) 0.0007(6)
C6 0.0161(8) 0.0200(8) 0.0280(9) -0.0001(7) 0.0038(7) -0.0001(6)
C7 0.0171(8) 0.0272(10) 0.0371(11) 0.0000(8) 0.0054(8) 0.0027(7)
C8 0.0222(9) 0.0223(9) 0.0412(12) -0.0009(8) 0.0058(8) 0.0066(7)
C9 0.0248(9) 0.0177(8) 0.0337(10) 0.0006(7) 0.0066(8) 0.0021(7)
C10 0.0184(8) 0.0188(8) 0.0235(8) -0.0010(6) 0.0051(6) -0.0007(6)
C11 0.0182(8) 0.0178(8) 0.0192(8) 0.0010(6) 0.0037(6) 0.0005(6)
C12 0.0204(8) 0.0177(7) 0.0190(8) 0.0014(6) 0.0045(6) 0.0020(6)
C13 0.0268(9) 0.0224(8) 0.0184(8) -0.0005(6) 0.0034(7) 0.0025(7)
C14 0.0263(10) 0.0276(9) 0.0220(9) -0.0032(7) 0.0007(7) -0.0035(7)
C15 0.0203(9) 0.0316(10) 0.0283(10) -0.0023(8) 0.0033(7) -0.0053(7)
C16 0.0188(8) 0.0269(9) 0.0234(9) -0.0020(7) 0.0056(7) -0.0022(7)
C17 0.0176(9) 0.0261(9) 0.0436(12) -0.0007(8) 0.0092(8) -0.0027(7)
C19 0.0261(9) 0.0167(8) 0.0365(11) -0.0034(7) 0.0139(8) -0.0026(7)
C20 0.0225(9) 0.0254(9) 0.0185(8) -0.0009(7) 0.0061(7) 0.0017(7)
C21 0.0342(12) 0.0478(14) 0.0317(12) -0.0123(10) 0.0021(10) -0.0113(11)
C22 0.0199(9) 0.0418(12) 0.0338(11) -0.0117(9) 0.0092(8) -0.0069(8)

loop_
_atom_type_symbol
_atom_type_description
_atom_type_scat_dispersion_real
_atom_type_scat_dispersion_imag
_atom_type_scat_source
C C 0.0033 0.0016 'International Tables Vol C Tables 4.2.6.8 and 6.1.1.4'
H H 0.0000 0.0000 'International Tables Vol C Tables 4.2.6.8 and 6.1.1.4'
N N 0.0061 0.0033 'International Tables Vol C Tables 4.2.6.8 and 6.1.1.4'
O O 0.0106 0.0060 'International Tables Vol C Tables 4.2.6.8 and 6.1.1.4'
F F 0.0171 0.0103 'International Tables Vol C Tables 4.2.6.8 and 6.1.1.4'
Cl Cl 0.1484 0.1585 'International Tables Vol C Tables 4.2.6.8 and 6.1.1.4'
W W -0.8490 6.8722 'International Tables Vol C Tables 4.2.6.8 and 6.1.1.4'

loop_
_exptl_crystal_face_index_h
_exptl_crystal_face_index_k
_exptl_crystal_face_index_l
_exptl_crystal_face_perp_dist
0.00 -1.00 0.00 0.1050
0.00 1.00 0.00 0.1050
-1.00 0.00 0.00 0.1150
1.00 0.00 0.00 0.1150
1.00 1.00 -1.50 0.1100
0.00 0.00 1.00 0.1100

loop_
_geom_angle_atom_site_label_1
_geom_angle_atom_site_label_2
_geom_angle_atom_site_label_3
_geom_angle
Cl1 W Cl2 152.474(17)
O1 W Cl1 79.39(4)
O1 W Cl2 79.37(4)
O1 W O2 71.04(5)
O2 W Cl1 78.47(4)
O2 W Cl2 78.19(4)
N1 W Cl1 99.38(5)
N1 W Cl2 98.84(5)
N1 W O1 92.50(6)
N1 W O2 163.53(6)
N2 W Cl1 98.38(5)
N2 W Cl2 97.48(5)
N2 W O1 164.68(6)
N2 W O2 93.65(6)
N2 W N1 102.81(7)
C1 O1 W 123.59(12)
C2 O1 W 114.77(11)
C2 O1 C1 111.96(16)
C3 O2 W 114.75(11)
C4 O2 W 120.38(12)
C4 O2 C3 110.53(15)
C5 N1 W 165.22(14)
C11 N2 W 166.82(14)
O1 C2 C3 107.31(17)
O2 C3 C2 107.67(16)
N1 C5 C6 121.44(16)
N1 C5 C10 121.16(17)
C6 C5 C10 117.39(16)
C5 C6 C17 121.81(17)
C7 C6 C5 120.83(18)
C7 C6 C17 117.34(18)
C8 C7 C6 120.41(19)
C7 C8 C18A 121.3(3)
C7 C8 C18B 119.5(3)
C9 C8 C7 120.08(19)
C9 C8 C18A 118.2(3)
C9 C8 C18B 120.2(3)
C8 C9 C10 120.46(19)
C5 C10 C19 121.49(16)
C9 C10 C5 120.78(18)
C9 C10 C19 117.72(17)
N2 C11 C12 121.15(17)
N2 C11 C16 121.71(17)
C12 C11 C16 117.14(17)
C11 C12 C20 120.49(17)
C13 C12 C11 121.51(18)
C13 C12 C20 118.01(17)
C14 C13 C12 120.06(19)
C13 C14 C15 119.78(18)
C13 C14 C21 120.1(2)
C15 C14 C21 120.2(2)
C16 C15 C14 120.86(19)
C11 C16 C22 121.58(18)
C15 C16 C11 120.61(18)
C15 C16 C22 117.79(18)
F1 C17 F2 106.98(18)
F1 C17 F3 105.86(19)
F1 C17 C6 112.99(18)
F2 C17 F3 106.32(18)
F2 C17 C6 113.17(19)
F3 C17 C6 111.02(17)
F4A C18A C8 107.8(4)
F5A C18A F4A 105.5(7)
F5A C18A C8 116.4(4)
F6A C18A F4A 105.0(6)
F6A C18A F5A 107.1(6)
F6A C18A C8 114.0(4)
F4B C18B C8 106.8(5)
F5B C18B F4B 105.4(7)
F5B C18B F6B 108.2(7)
F5B C18B C8 116.0(4)
F6B C18B F4B 104.0(7)
F6B C18B C8 115.2(4)
F7 C19 C10 111.60(16)
F8 C19 F7 106.50(17)
F8 C19 F9 107.84(17)
F8 C19 C10 112.88(17)
F9 C19 F7 105.97(17)
F9 C19 C10 111.65(17)
F10 C20 F11 105.93(16)
F10 C20 F12 107.80(17)
F10 C20 C12 112.12(16)
F11 C20 F12 106.60(16)
F11 C20 C12 112.33(16)
F12 C20 C12 111.69(16)
F13A C21 F14A 101.1(12)
F13A C21 C14 113.3(6)
F14A C21 C14 111.5(5)
F15A C21 F13A 107.5(13)
F15A C21 F14A 109.3(12)
F15A C21 C14 113.4(5)
F13B C21 F14B 106.9(4)
F13B C21 C14 112.6(2)
F14B C21 C14 110.7(2)
F15B C21 F13B 108.4(4)
F15B C21 F14B 104.7(4)
F15B C21 C14 113.0(3)
F13C C21 F14C 107.8(7)
F13C C21 F15C 102.2(7)
F13C C21 C14 114.4(6)
F14C C21 C14 111.8(6)
F15C C21 F14C 105.8(7)
F15C C21 C14 114.0(5)
F16 C22 C16 111.33(18)
F17 C22 F16 106.0(2)
F17 C22 C16 112.69(19)
F18 C22 F16 106.9(2)
F18 C22 F17 106.84(19)
F18 C22 C16 112.7(2)

loop_
_geom_bond_atom_site_label_1
_geom_bond_atom_site_label_2
_geom_bond_distance
W Cl1 2.3516(5)
W Cl2 2.3589(5)
W O1 2.2918(14)
W O2 2.3179(13)
W N1 1.7749(16)
W N2 1.7695(16)
F1 C17 1.332(3)
F2 C17 1.332(3)
F3 C17 1.349(2)
F4A C18A 1.327(5)
F5A C18A 1.286(5)
F6A C18A 1.284(5)
F4B C18B 1.326(6)
F5B C18B 1.275(5)
F6B C18B 1.283(5)
F7 C19 1.345(2)
F8 C19 1.332(3)
F9 C19 1.337(2)
F10 C20 1.337(2)
F11 C20 1.341(2)
F12 C20 1.342(2)
F13A C21 1.345(11)
F14A C21 1.357(11)
F15A C21 1.317(11)
F13B C21 1.339(4)
F14B C21 1.349(4)
F15B C21 1.302(4)
F13C C21 1.309(10)
F14C C21 1.336(10)
F15C C21 1.318(8)
F16 C22 1.341(2)
F17 C22 1.341(3)
F18 C22 1.327(3)
O1 C1 1.447(2)
O1 C2 1.442(2)
O2 C3 1.448(2)
O2 C4 1.444(2)
N1 C5 1.377(2)
N2 C11 1.380(2)
C2 C3 1.499(3)
C5 C6 1.412(3)
C5 C10 1.414(3)
C6 C7 1.387(3)
C6 C17 1.505(3)
C7 C8 1.381(3)
C8 C9 1.380(3)
C8 C18A 1.491(6)
C8 C18B 1.520(6)
C9 C10 1.387(3)
C10 C19 1.501(3)
C11 C12 1.414(3)
C11 C16 1.417(3)
C12 C13 1.388(3)
C12 C20 1.498(3)
C13 C14 1.382(3)
C14 C15 1.391(3)
C14 C21 1.498(3)
C15 C16 1.384(3)
C16 C22 1.503(3)
